data_1575507
loop_
_publ_author_name
'Arnaut, Pierre'
'Pozsoni, Nestor Bracho'
'Bondar, Denys'
'Lippmann, Petra'
'Boschuk, Susanne'
'Semenyuta, Ivan'
'Bhandary, Subhrajyoti'
'Van Hecke, Kristof'
'Karpichev, Yevgen'
'Cavarzerani, Enrico'
'Canzonieri, Vincenzo'
'Rizzolio, Flavio'
'Scattolin, Thomas'
'Vougioukalakis, Georgios C.'
'Ott, Ingo'
'Tzouras, Nikolaos V.'
'Nolan, Steven P.'

_publ_section_title
;
 A new generation of N-heterocyclic carbene (NHC) gold-selenolato
 complexes as potent anticancer agents: distinct synthetic routes and
 evaluation in 2D and 3D cancer models.
;
_journal_issue 37
_journal_name_full 'Chemical science'
_journal_page_first 17221
_journal_page_last 17231
_journal_paper_doi 10.1039/d5sc04490a
_journal_volume 16
_journal_year 2025
_chemical_formula_moiety 'C43 H45 Au N2 Se'
_chemical_formula_sum 'C43 H45 Au N2 Se'
_chemical_formula_weight 865.73
_space_group_crystal_system monoclinic
_space_group_IT_number 14
_space_group_name_Hall '-P 2yn'
_space_group_name_H-M_alt 'P 1 21/n 1'
_atom_sites_solution_hydrogens geom
_atom_sites_solution_primary dual
_audit_creation_date 2023-10-25
_audit_creation_method
;
Olex2 1.5
(compiled 2023.08.24 svn.re1ec1418 for OlexSys, GUI svn.r6817)
;
_audit_update_record
;
2024-08-27 deposited with the CCDC.	2025-08-04 downloaded from the CCDC.
;
_cell_angle_alpha 90
_cell_angle_beta 97.971(2)
_cell_angle_gamma 90
_cell_formula_units_Z 4
_cell_length_a 8.7144(2)
_cell_length_b 20.8566(4)
_cell_length_c 20.6486(4)
_cell_measurement_reflns_used 11549
_cell_measurement_temperature 100(2)
_cell_measurement_theta_max 73.5560
_cell_measurement_theta_min 2.9760
_cell_volume 3716.68(13)
_computing_cell_refinement 'CrysAlisPro 1.171.43.92a (Rigaku OD, 2023)'
_computing_data_collection 'CrysAlisPro 1.171.43.92a (Rigaku OD, 2023)'
_computing_data_reduction 'CrysAlisPro 1.171.43.92a (Rigaku OD, 2023)'
_computing_molecular_graphics 'Olex2 1.5 (Dolomanov et al., 2009)'
_computing_publication_material 'Olex2 1.5 (Dolomanov et al., 2009)'
_computing_structure_refinement 'SHELXL 2018/3 (Sheldrick, 2015)'
_computing_structure_solution 'SHELXT 2018/2 (Sheldrick, 2018)'
_diffrn_ambient_temperature 100(2)
_diffrn_detector 'CCD plate'
_diffrn_detector_area_resol_mean 10.4839
_diffrn_detector_type Atlas
_diffrn_measured_fraction_theta_full 0.999
_diffrn_measured_fraction_theta_max 0.980
_diffrn_measurement_details
;
List of Runs (angles in degrees, time in seconds):

  # Type    Start    End  Width  t~exp~   \w     \q     \k     \f   Frames
#--------------------------------------------------------------------------
  1  \w    -69.00  32.00   1.00    1.00    --  -41.16  57.00  30.00  101
  2  \w   -116.00 -17.00   1.00    1.00    --  -41.16 -37.00-120.00   99
  3  \w     27.00  95.00   1.00    1.00    --   41.16-125.00-180.00   68
  4  \w     35.00 112.00   1.00    1.00    --  106.28-125.00 -60.00   77
  5  \w     35.00 112.00   1.00    1.00    --  106.28-125.00 120.00   77
  6  \w    103.00 178.00   1.00    1.00    --  106.28  77.00 -90.00   75
  7  \w     35.00 112.00   1.00    1.00    --  106.28-125.00 -30.00   77
  8  \w     35.00 112.00   1.00    1.00    --  106.28-125.00 -30.00   77
  9  \w     78.00 178.00   1.00    1.00    --  106.28  30.00-180.00  100
 10  \w     80.00 178.00   1.00    1.00    --  106.28  45.00  30.00   98
 11  \w     34.00 128.00   1.00    1.00    --  106.28 -61.00  60.00   94
;
_diffrn_measurement_device 'four-circle diffractometer'
_diffrn_measurement_device_type 'SuperNova, Dual, Cu at home/near, Atlas'
_diffrn_measurement_method '\w scans'
_diffrn_orient_matrix_type 'CrysAlisPro convention (1999,Acta A55,543-557)'
_diffrn_orient_matrix_UB_11 0.0409909000
_diffrn_orient_matrix_UB_12 -0.0584455000
_diffrn_orient_matrix_UB_13 0.0446623000
_diffrn_orient_matrix_UB_21 0.0602867000
_diffrn_orient_matrix_UB_22 0.0450526000
_diffrn_orient_matrix_UB_23 0.0570405000
_diffrn_orient_matrix_UB_31 -0.1630063000
_diffrn_orient_matrix_UB_32 0.0019358000
_diffrn_orient_matrix_UB_33 0.0207873000
_diffrn_radiation_monochromator mirror
_diffrn_radiation_probe x-ray
_diffrn_radiation_type 'Cu K\a'
_diffrn_radiation_wavelength 1.54184
_diffrn_reflns_av_R_equivalents 0.0368
_diffrn_reflns_av_unetI/netI 0.0378
_diffrn_reflns_Laue_measured_fraction_full 0.999
_diffrn_reflns_Laue_measured_fraction_max 0.980
_diffrn_reflns_limit_h_max 6
_diffrn_reflns_limit_h_min -10
_diffrn_reflns_limit_k_max 25
_diffrn_reflns_limit_k_min -25
_diffrn_reflns_limit_l_max 25
_diffrn_reflns_limit_l_min -24
_diffrn_reflns_number 21671
_diffrn_reflns_point_group_measured_fraction_full 0.999
_diffrn_reflns_point_group_measured_fraction_max 0.980
_diffrn_reflns_theta_full 67.684
_diffrn_reflns_theta_max 73.738
_diffrn_reflns_theta_min 3.026
_diffrn_source 'micro-focus sealed X-ray tube'
_diffrn_source_type 'SuperNova (Cu) X-ray Source'
_exptl_absorpt_coefficient_mu 8.786
_exptl_absorpt_correction_T_max 1.00000
_exptl_absorpt_correction_T_min 0.60780
_exptl_absorpt_correction_type multi-scan
_exptl_absorpt_process_details
;
CrysAlisPro 1.171.43.92a (Rigaku Oxford Diffraction, 2023)
Empirical absorption correction using spherical harmonics,
implemented in SCALE3 ABSPACK scaling algorithm.
;
_exptl_crystal_colour orange
_exptl_crystal_colour_primary orange
_exptl_crystal_density_diffrn 1.547
_exptl_crystal_description plate
_exptl_crystal_F_000 1720
_exptl_crystal_size_max 0.22
_exptl_crystal_size_mid 0.16
_exptl_crystal_size_min 0.04
_refine_diff_density_max 1.151
_refine_diff_density_min -0.705
_refine_diff_density_rms 0.099
_refine_ls_extinction_method none
_refine_ls_goodness_of_fit_ref 1.061
_refine_ls_hydrogen_treatment constr
_refine_ls_matrix_type full
_refine_ls_number_parameters 432
_refine_ls_number_reflns 7354
_refine_ls_number_restraints 0
_refine_ls_restrained_S_all 1.061
_refine_ls_R_factor_all 0.0369
_refine_ls_R_factor_gt 0.0285
_refine_ls_shift/su_max 0.004
_refine_ls_shift/su_mean 0.000
_refine_ls_structure_factor_coef Fsqd
_refine_ls_weighting_details 'w=1/[\s^2^(Fo^2^)+(0.0333P)^2^] where P=(Fo^2^+2Fc^2^)/3'
_refine_ls_weighting_scheme calc
_refine_ls_wR_factor_gt 0.0643
_refine_ls_wR_factor_ref 0.0677
_reflns_Friedel_coverage 0.000
_reflns_number_gt 6352
_reflns_number_total 7354
_reflns_threshold_expression 'I > 2\s(I)'
_cod_data_source_file d5sc04490a2.cif
_cod_data_source_block ipr-au_se-ph
_cod_depositor_comments 'Adding full bibliography for 1575505--1575508.cif.'
_cod_database_code 1575507
_shelx_shelxl_version_number 2018/3
_shelx_space_group_comment
;
The symmetry employed for this shelxl refinement is uniquely defined
by the following loop, which should always be used as a source of
symmetry information in preference to the above space-group names.
They are only intended as comments.
;
_shelx_estimated_absorpt_t_max 0.720
_shelx_estimated_absorpt_t_min 0.248
_olex2_refinement_description
;
1. Fixed Uiso
 At 1.2 times of:
  All C(H) groups
 At 1.5 times of:
  All C(H,H,H) groups
2.a Ternary CH refined with riding coordinates:
 C23(H23), C32(H32), C35(H35), C20(H20)
2.b Aromatic/amide H refined with riding coordinates:
 C39(H39), C43(H43), C11(H11), C16(H16), C28(H28), C30(H30), C40(H40), C5(H5),
 C29(H29), C13(H13), C12(H12), C41(H41), C18(H18), C42(H42), C17(H17), C6(H6),
 C7(H7)
2.c Idealised Me refined as rotating group:
 C33(H33A,H33B,H33C), C34(H34A,H34B,H34C), C24(H24A,H24B,H24C), C37(H37A,H37B,
 H37C), C36(H36A,H36B,H36C), C25(H25A,H25B,H25C), C22(H22A,H22B,H22C), C21(H21A,
 H21B,H21C)
;
_olex2_submission_special_instructions 'No special instructions were received'
_oxdiff_exptl_absorpt_empirical_details
;
Empirical correction (ABSPACK) includes:
- Absorption correction using spherical harmonics
- Frame scaling
;
_oxdiff_exptl_absorpt_empirical_full_max 1.785
_oxdiff_exptl_absorpt_empirical_full_min 0.736

loop_
_space_group_symop_operation_xyz
'x, y, z'
'-x+1/2, y+1/2, -z+1/2'
'-x, -y, -z'
'x-1/2, -y-1/2, z-1/2'

loop_
_atom_site_label
_atom_site_type_symbol
_atom_site_fract_x
_atom_site_fract_y
_atom_site_fract_z
_atom_site_U_iso_or_equiv
_atom_site_adp_type
_atom_site_occupancy
_atom_site_site_symmetry_order
_atom_site_calc_flag
_atom_site_refinement_flags_posn
_atom_site_refinement_flags_adp
_atom_site_refinement_flags_occupancy
_atom_site_disorder_assembly
_atom_site_disorder_group
Au1 Au 0.62622(2) 0.53030(2) 0.70957(2) 0.01733(5) Uani 1 1 d . . . . .
Se1 Se 0.81057(4) 0.44454(2) 0.72026(2) 0.02335(9) Uani 1 1 d . . . . .
N1 N 0.3939(3) 0.62797(15) 0.64365(14) 0.0185(6) Uani 1 1 d . . . . .
N2 N 0.4446(3) 0.64263(14) 0.74907(14) 0.0176(6) Uani 1 1 d . . . . .
C1 C 0.4755(4) 0.60429(17) 0.69904(17) 0.0183(7) Uani 1 1 d . . . . .
C3 C 0.3471(4) 0.69182(17) 0.72446(18) 0.0186(7) Uani 1 1 d . . . . .
C4 C 0.2640(4) 0.74825(18) 0.74365(19) 0.0212(8) Uani 1 1 d . . . . .
C38 C 0.8631(4) 0.43238(18) 0.81248(18) 0.0214(7) Uani 1 1 d . . . . .
C10 C 0.2062(4) 0.73061(18) 0.62873(19) 0.0204(7) Uani 1 1 d . . . . .
C9 C 0.1794(4) 0.76927(18) 0.68293(19) 0.0219(8) Uani 1 1 d . . . . .
C2 C 0.3154(4) 0.68220(18) 0.65870(18) 0.0186(7) Uani 1 1 d . . . . .
C15 C 0.4356(4) 0.59858(18) 0.85823(19) 0.0228(8) Uani 1 1 d . . . . .
C39 C 0.8006(4) 0.46826(18) 0.85925(19) 0.0235(8) Uani 1 1 d . . . . .
H39 H 0.725311 0.500289 0.845918 0.028 Uiso 1 1 calc R U . . .
C23 C 0.2755(4) 0.5706(2) 0.8358(2) 0.0292(9) Uani 1 1 d . . . . .
H23 H 0.225620 0.596861 0.798139 0.035 Uiso 1 1 calc R U . . .
C43 C 0.9732(4) 0.3858(2) 0.8335(2) 0.0285(8) Uani 1 1 d . . . . .
H43 H 1.016523 0.360812 0.802078 0.034 Uiso 1 1 calc R U . . .
C27 C 0.4706(4) 0.63531(19) 0.53518(19) 0.0238(8) Uani 1 1 d . . . . .
C26 C 0.3881(4) 0.60240(18) 0.57844(18) 0.0209(7) Uani 1 1 d . . . . .
C8 C 0.0783(4) 0.82123(19) 0.6777(2) 0.0266(8) Uani 1 1 d . . . . .
C11 C 0.1303(4) 0.74469(19) 0.5678(2) 0.0250(8) Uani 1 1 d . . . . .
H11 H 0.146649 0.719931 0.530798 0.030 Uiso 1 1 calc R U . . .
C31 C 0.2957(4) 0.54857(19) 0.56086(19) 0.0238(8) Uani 1 1 d . . . . .
C14 C 0.5152(4) 0.63334(17) 0.81571(17) 0.0185(7) Uani 1 1 d . . . . .
C16 C 0.5114(5) 0.5883(2) 0.92158(19) 0.0309(9) Uani 1 1 d . . . . .
H16 H 0.461508 0.564700 0.952003 0.037 Uiso 1 1 calc R U . . .
C28 C 0.4567(5) 0.6119(2) 0.47122(19) 0.0314(9) Uani 1 1 d . . . . .
H28 H 0.508901 0.633134 0.439925 0.038 Uiso 1 1 calc R U . . .
C30 C 0.2898(5) 0.5272(2) 0.4971(2) 0.0321(9) Uani 1 1 d . . . . .
H30 H 0.230161 0.490255 0.483496 0.039 Uiso 1 1 calc R U . . .
C40 C 0.8479(4) 0.45741(19) 0.9254(2) 0.0260(8) Uani 1 1 d . . . . .
H40 H 0.803953 0.482003 0.956914 0.031 Uiso 1 1 calc R U . . .
C5 C 0.2484(4) 0.78107(19) 0.7995(2) 0.0271(8) Uani 1 1 d . . . . .
H5 H 0.304381 0.768684 0.840375 0.033 Uiso 1 1 calc R U . . .
C29 C 0.3684(5) 0.5583(2) 0.4528(2) 0.0359(10) Uani 1 1 d . . . . .
H29 H 0.361674 0.542749 0.409304 0.043 Uiso 1 1 calc R U . . .
C13 C 0.0002(4) 0.8345(2) 0.6136(2) 0.0314(9) Uani 1 1 d . . . . .
H13 H -0.070477 0.869336 0.607019 0.038 Uiso 1 1 calc R U . . .
C12 C 0.0265(4) 0.7973(2) 0.5618(2) 0.0290(9) Uani 1 1 d . . . . .
H12 H -0.027278 0.807190 0.519736 0.035 Uiso 1 1 calc R U . . .
C41 C 0.9575(4) 0.4115(2) 0.9459(2) 0.0312(9) Uani 1 1 d . . . . .
H41 H 0.989543 0.404637 0.991204 0.037 Uiso 1 1 calc R U . . .
C32 C 0.2016(4) 0.51681(19) 0.6093(2) 0.0275(9) Uani 1 1 d . . . . .
H32 H 0.270316 0.512800 0.652130 0.033 Uiso 1 1 calc R U . . .
C19 C 0.6634(4) 0.65896(19) 0.8335(2) 0.0265(8) Uani 1 1 d . . . . .
C33 C 0.0621(5) 0.5580(2) 0.6204(2) 0.0343(10) Uani 1 1 d . . . . .
H33A H -0.004877 0.564362 0.578722 0.051 Uiso 1 1 calc R U . . .
H33B H 0.098349 0.599666 0.638371 0.051 Uiso 1 1 calc R U . . .
H33C H 0.003632 0.536273 0.651256 0.051 Uiso 1 1 calc R U . . .
C18 C 0.7334(5) 0.6473(2) 0.8974(2) 0.0316(9) Uani 1 1 d . . . . .
H18 H 0.834198 0.663719 0.911470 0.038 Uiso 1 1 calc R U . . .
C42 C 1.0208(5) 0.3755(2) 0.8996(2) 0.0342(10) Uani 1 1 d . . . . .
H42 H 1.096531 0.343678 0.913181 0.041 Uiso 1 1 calc R U . . .
C17 C 0.6593(5) 0.6126(2) 0.9402(2) 0.0345(10) Uani 1 1 d . . . . .
H17 H 0.710010 0.605027 0.983317 0.041 Uiso 1 1 calc R U . . .
C6 C 0.1456(4) 0.8344(2) 0.7947(2) 0.0330(10) Uani 1 1 d . . . . .
H6 H 0.133864 0.857406 0.833427 0.040 Uiso 1 1 calc R U . . .
C7 C 0.0624(4) 0.8541(2) 0.7365(2) 0.0326(10) Uani 1 1 d . . . . .
H7 H -0.005734 0.889709 0.735795 0.039 Uiso 1 1 calc R U . . .
C34 C 0.1462(5) 0.4498(2) 0.5880(2) 0.0365(10) Uani 1 1 d . . . . .
H34A H 0.101895 0.428929 0.623717 0.055 Uiso 1 1 calc R U . . .
H34B H 0.233988 0.424532 0.577235 0.055 Uiso 1 1 calc R U . . .
H34C H 0.067135 0.452893 0.549504 0.055 Uiso 1 1 calc R U . . .
C35 C 0.5766(4) 0.6915(2) 0.5569(2) 0.0282(9) Uani 1 1 d . . . . .
H35 H 0.532321 0.714272 0.592723 0.034 Uiso 1 1 calc R U . . .
C20 C 0.7425(5) 0.6996(2) 0.7872(3) 0.0383(11) Uani 1 1 d . . . . .
H20 H 0.678001 0.697231 0.743229 0.046 Uiso 1 1 calc R U . . .
C24 C 0.2885(5) 0.5017(3) 0.8120(3) 0.0431(11) Uani 1 1 d . . . . .
H24A H 0.332098 0.474473 0.848645 0.065 Uiso 1 1 calc R U . . .
H24B H 0.356341 0.500533 0.777875 0.065 Uiso 1 1 calc R U . . .
H24C H 0.185445 0.485843 0.794042 0.065 Uiso 1 1 calc R U . . .
C37 C 0.7377(4) 0.6666(2) 0.5854(2) 0.0378(11) Uani 1 1 d . . . . .
H37A H 0.727538 0.636037 0.620625 0.057 Uiso 1 1 calc R U . . .
H37B H 0.802854 0.702618 0.602827 0.057 Uiso 1 1 calc R U . . .
H37C H 0.785352 0.645170 0.550949 0.057 Uiso 1 1 calc R U . . .
C36 C 0.5911(5) 0.7402(2) 0.5031(2) 0.0418(11) Uani 1 1 d . . . . .
H36A H 0.650086 0.721323 0.470818 0.063 Uiso 1 1 calc R U . . .
H36B H 0.644894 0.778448 0.522213 0.063 Uiso 1 1 calc R U . . .
H36C H 0.487504 0.752145 0.481798 0.063 Uiso 1 1 calc R U . . .
C25 C 0.1716(5) 0.5735(3) 0.8898(2) 0.0411(11) Uani 1 1 d . . . . .
H25A H 0.066034 0.560680 0.871882 0.062 Uiso 1 1 calc R U . . .
H25B H 0.170365 0.617376 0.906725 0.062 Uiso 1 1 calc R U . . .
H25C H 0.211938 0.544330 0.925313 0.062 Uiso 1 1 calc R U . . .
C22 C 0.9036(5) 0.6749(3) 0.7793(3) 0.0433(12) Uani 1 1 d . . . . .
H22A H 0.970913 0.677637 0.821398 0.065 Uiso 1 1 calc R U . . .
H22B H 0.947021 0.701032 0.746866 0.065 Uiso 1 1 calc R U . . .
H22C H 0.896365 0.630159 0.764728 0.065 Uiso 1 1 calc R U . . .
C21 C 0.7476(6) 0.7696(2) 0.8084(4) 0.0658(19) Uani 1 1 d . . . . .
H21A H 0.642278 0.784547 0.811553 0.099 Uiso 1 1 calc R U . . .
H21B H 0.792216 0.795628 0.776121 0.099 Uiso 1 1 calc R U . . .
H21C H 0.811623 0.773770 0.851105 0.099 Uiso 1 1 calc R U . . .

loop_
_atom_site_aniso_label
_atom_site_aniso_U_11
_atom_site_aniso_U_22
_atom_site_aniso_U_33
_atom_site_aniso_U_23
_atom_site_aniso_U_13
_atom_site_aniso_U_12
Au1 0.01824(7) 0.01689(8) 0.01683(8) 0.00053(6) 0.00232(5) 0.00150(5)
Se1 0.02758(19) 0.0216(2) 0.0213(2) 0.00133(16) 0.00518(16) 0.00617(15)
N1 0.0199(13) 0.0184(15) 0.0175(15) 0.0013(12) 0.0035(12) 0.0017(11)
N2 0.0178(13) 0.0173(15) 0.0180(15) 0.0004(12) 0.0037(12) 0.0006(11)
C1 0.0205(16) 0.0171(18) 0.0176(17) -0.0005(14) 0.0038(14) -0.0008(13)
C3 0.0164(15) 0.0191(18) 0.0208(18) 0.0005(14) 0.0044(14) 0.0001(13)
C4 0.0190(16) 0.0186(18) 0.028(2) 0.0022(15) 0.0094(15) -0.0025(13)
C38 0.0205(16) 0.0211(19) 0.0226(18) -0.0006(15) 0.0031(15) -0.0026(14)
C10 0.0166(15) 0.0174(18) 0.028(2) 0.0037(15) 0.0049(15) -0.0002(13)
C9 0.0185(16) 0.0192(19) 0.029(2) 0.0019(15) 0.0076(15) -0.0008(14)
C2 0.0151(15) 0.0198(18) 0.0211(18) 0.0024(14) 0.0034(14) 0.0015(13)
C15 0.0258(17) 0.0227(19) 0.0206(18) -0.0029(15) 0.0049(15) 0.0029(15)
C39 0.0228(17) 0.0214(19) 0.0255(19) -0.0033(16) 0.0011(15) 0.0007(14)
C23 0.0266(18) 0.037(2) 0.026(2) 0.0070(18) 0.0088(17) -0.0053(17)
C43 0.0304(19) 0.026(2) 0.030(2) 0.0005(17) 0.0079(17) 0.0034(16)
C27 0.0241(17) 0.026(2) 0.0221(19) 0.0034(16) 0.0058(15) 0.0064(15)
C26 0.0222(16) 0.0226(19) 0.0177(17) 0.0009(14) 0.0022(14) 0.0088(14)
C8 0.0214(17) 0.0191(19) 0.041(2) 0.0034(17) 0.0109(17) -0.0005(14)
C11 0.0214(17) 0.024(2) 0.030(2) 0.0070(16) 0.0062(16) 0.0020(14)
C31 0.0205(17) 0.028(2) 0.0225(19) -0.0028(16) 0.0004(15) 0.0038(14)
C14 0.0212(16) 0.0181(18) 0.0161(17) -0.0016(14) 0.0019(14) 0.0011(13)
C16 0.039(2) 0.036(2) 0.0190(19) -0.0010(18) 0.0078(17) 0.0090(18)
C28 0.036(2) 0.042(3) 0.0189(19) 0.0042(18) 0.0110(17) 0.0104(18)
C30 0.0302(19) 0.036(2) 0.028(2) -0.0101(19) -0.0044(17) 0.0073(17)
C40 0.0267(18) 0.025(2) 0.027(2) 0.0002(16) 0.0041(16) -0.0011(15)
C5 0.0246(18) 0.026(2) 0.033(2) -0.0038(17) 0.0091(17) -0.0005(15)
C29 0.038(2) 0.048(3) 0.020(2) -0.0044(19) 0.0001(18) 0.014(2)
C13 0.0234(18) 0.024(2) 0.047(3) 0.0083(19) 0.0063(18) 0.0045(15)
C12 0.0199(17) 0.030(2) 0.036(2) 0.0126(18) 0.0019(17) 0.0008(15)
C41 0.033(2) 0.035(2) 0.024(2) 0.0022(18) -0.0015(17) 0.0017(18)
C32 0.0264(18) 0.028(2) 0.027(2) -0.0002(17) 0.0010(16) -0.0037(15)
C19 0.0226(17) 0.0210(19) 0.034(2) -0.0011(17) -0.0019(16) 0.0015(14)
C33 0.031(2) 0.029(2) 0.045(3) -0.005(2) 0.0135(19) -0.0041(17)
C18 0.0296(19) 0.028(2) 0.033(2) -0.0071(18) -0.0094(18) 0.0020(16)
C42 0.033(2) 0.031(2) 0.037(2) 0.0049(19) -0.0011(19) 0.0093(17)
C17 0.037(2) 0.040(3) 0.023(2) -0.0077(19) -0.0073(18) 0.0127(19)
C6 0.034(2) 0.025(2) 0.044(3) -0.0108(19) 0.018(2) -0.0048(17)
C7 0.0285(19) 0.023(2) 0.049(3) -0.0007(19) 0.0135(19) 0.0022(16)
C34 0.029(2) 0.028(2) 0.051(3) 0.000(2) 0.001(2) -0.0004(17)
C35 0.0310(19) 0.029(2) 0.027(2) 0.0041(17) 0.0147(17) 0.0057(16)
C20 0.0263(19) 0.032(2) 0.055(3) 0.011(2) -0.002(2) -0.0058(17)
C24 0.040(2) 0.044(3) 0.046(3) -0.005(2) 0.009(2) -0.013(2)
C37 0.0263(19) 0.038(3) 0.049(3) 0.012(2) 0.005(2) -0.0028(18)
C36 0.049(3) 0.035(3) 0.044(3) 0.014(2) 0.013(2) 0.006(2)
C25 0.033(2) 0.056(3) 0.038(3) 0.011(2) 0.015(2) 0.004(2)
C22 0.033(2) 0.042(3) 0.055(3) 0.007(2) 0.007(2) -0.009(2)
C21 0.045(3) 0.027(3) 0.127(6) 0.015(3) 0.016(3) -0.002(2)

loop_
_atom_type_symbol
_atom_type_description
_atom_type_scat_dispersion_real
_atom_type_scat_dispersion_imag
_atom_type_scat_source
C C 0.0181 0.0091 'International Tables Vol C Tables 4.2.6.8 and 6.1.1.4'
H H 0.0000 0.0000 'International Tables Vol C Tables 4.2.6.8 and 6.1.1.4'
Au Au -4.4197 7.2980 'International Tables Vol C Tables 4.2.6.8 and 6.1.1.4'
N N 0.0311 0.0180 'International Tables Vol C Tables 4.2.6.8 and 6.1.1.4'
Se Se -0.7943 1.1372 'International Tables Vol C Tables 4.2.6.8 and 6.1.1.4'

loop_
_geom_angle_atom_site_label_1
_geom_angle_atom_site_label_2
_geom_angle_atom_site_label_3
_geom_angle
_geom_angle_site_symmetry_1
_geom_angle_site_symmetry_3
_geom_angle_publ_flag
C1 Au1 Se1 178.14(10) . . ?
C38 Se1 Au1 104.82(11) . . ?
C1 N1 C2 109.1(3) . . ?
C1 N1 C26 126.8(3) . . ?
C2 N1 C26 124.0(3) . . ?
C1 N2 C3 109.4(3) . . ?
C1 N2 C14 122.8(3) . . ?
C3 N2 C14 127.6(3) . . ?
N1 C1 Au1 128.9(3) . . ?
N1 C1 N2 106.9(3) . . ?
N2 C1 Au1 124.1(3) . . ?
N2 C3 C4 143.0(3) . . ?
C2 C3 N2 106.6(3) . . ?
C2 C3 C4 110.4(3) . . ?
C9 C4 C3 102.9(3) . . ?
C5 C4 C3 138.0(4) . . ?
C5 C4 C9 119.1(3) . . ?
C39 C38 Se1 123.9(3) . . ?
C39 C38 C43 118.6(4) . . ?
C43 C38 Se1 117.5(3) . . ?
C9 C10 C2 103.1(3) . . ?
C11 C10 C9 119.3(3) . . ?
C11 C10 C2 137.7(4) . . ?
C10 C9 C4 113.2(3) . . ?
C8 C9 C4 123.4(4) . . ?
C8 C9 C10 123.4(4) . . ?
N1 C2 C10 141.6(3) . . ?
C3 C2 N1 107.9(3) . . ?
C3 C2 C10 110.5(3) . . ?
C14 C15 C23 121.5(3) . . ?
C14 C15 C16 117.2(3) . . ?
C16 C15 C23 121.3(4) . . ?
C38 C39 H39 119.9 . . ?
C40 C39 C38 120.2(4) . . ?
C40 C39 H39 119.9 . . ?
C15 C23 H23 107.9 . . ?
C15 C23 C24 110.6(3) . . ?
C15 C23 C25 111.9(4) . . ?
C24 C23 H23 107.9 . . ?
C24 C23 C25 110.4(4) . . ?
C25 C23 H23 107.9 . . ?
C38 C43 H43 119.5 . . ?
C42 C43 C38 120.9(4) . . ?
C42 C43 H43 119.5 . . ?
C26 C27 C35 122.3(3) . . ?
C28 C27 C26 116.5(4) . . ?
C28 C27 C35 121.2(4) . . ?
C27 C26 N1 117.4(3) . . ?
C31 C26 N1 118.9(3) . . ?
C31 C26 C27 123.7(4) . . ?
C9 C8 C13 116.0(4) . . ?
C9 C8 C7 116.5(4) . . ?
C7 C8 C13 127.5(4) . . ?
C10 C11 H11 121.0 . . ?
C10 C11 C12 118.0(4) . . ?
C12 C11 H11 121.0 . . ?
C26 C31 C32 121.3(3) . . ?
C30 C31 C26 116.6(4) . . ?
C30 C31 C32 122.1(4) . . ?
C15 C14 N2 119.2(3) . . ?
C15 C14 C19 123.7(3) . . ?
C19 C14 N2 117.1(3) . . ?
C15 C16 H16 119.9 . . ?
C17 C16 C15 120.3(4) . . ?
C17 C16 H16 119.9 . . ?
C27 C28 H28 119.5 . . ?
C29 C28 C27 121.0(4) . . ?
C29 C28 H28 119.5 . . ?
C31 C30 H30 119.2 . . ?
C29 C30 C31 121.5(4) . . ?
C29 C30 H30 119.2 . . ?
C39 C40 H40 119.5 . . ?
C41 C40 C39 120.9(4) . . ?
C41 C40 H40 119.5 . . ?
C4 C5 H5 121.0 . . ?
C4 C5 C6 118.0(4) . . ?
C6 C5 H5 121.0 . . ?
C28 C29 H29 119.7 . . ?
C30 C29 C28 120.6(4) . . ?
C30 C29 H29 119.7 . . ?
C8 C13 H13 119.8 . . ?
C12 C13 C8 120.4(4) . . ?
C12 C13 H13 119.8 . . ?
C11 C12 H12 118.5 . . ?
C13 C12 C11 123.0(4) . . ?
C13 C12 H12 118.5 . . ?
C40 C41 H41 120.3 . . ?
C40 C41 C42 119.3(4) . . ?
C42 C41 H41 120.3 . . ?
C31 C32 H32 107.8 . . ?
C31 C32 C33 111.3(3) . . ?
C33 C32 H32 107.8 . . ?
C34 C32 C31 112.7(4) . . ?
C34 C32 H32 107.8 . . ?
C34 C32 C33 109.3(3) . . ?
C14 C19 C20 122.2(4) . . ?
C18 C19 C14 116.6(4) . . ?
C18 C19 C20 121.1(4) . . ?
C32 C33 H33A 109.5 . . ?
C32 C33 H33B 109.5 . . ?
C32 C33 H33C 109.5 . . ?
H33A C33 H33B 109.5 . . ?
H33A C33 H33C 109.5 . . ?
H33B C33 H33C 109.5 . . ?
C19 C18 H18 119.4 . . ?
C17 C18 C19 121.2(4) . . ?
C17 C18 H18 119.4 . . ?
C43 C42 C41 120.0(4) . . ?
C43 C42 H42 120.0 . . ?
C41 C42 H42 120.0 . . ?
C16 C17 H17 119.5 . . ?
C18 C17 C16 121.0(4) . . ?
C18 C17 H17 119.5 . . ?
C5 C6 H6 118.5 . . ?
C7 C6 C5 123.0(4) . . ?
C7 C6 H6 118.5 . . ?
C8 C7 H7 120.0 . . ?
C6 C7 C8 120.1(4) . . ?
C6 C7 H7 120.0 . . ?
C32 C34 H34A 109.5 . . ?
C32 C34 H34B 109.5 . . ?
C32 C34 H34C 109.5 . . ?
H34A C34 H34B 109.5 . . ?
H34A C34 H34C 109.5 . . ?
H34B C34 H34C 109.5 . . ?
C27 C35 H35 107.6 . . ?
C27 C35 C37 109.7(3) . . ?
C27 C35 C36 114.0(4) . . ?
C37 C35 H35 107.6 . . ?
C36 C35 H35 107.6 . . ?
C36 C35 C37 110.0(3) . . ?
C19 C20 H20 107.3 . . ?
C19 C20 C22 112.6(4) . . ?
C19 C20 C21 110.6(4) . . ?
C22 C20 H20 107.3 . . ?
C22 C20 C21 111.3(4) . . ?
C21 C20 H20 107.3 . . ?
C23 C24 H24A 109.5 . . ?
C23 C24 H24B 109.5 . . ?
C23 C24 H24C 109.5 . . ?
H24A C24 H24B 109.5 . . ?
H24A C24 H24C 109.5 . . ?
H24B C24 H24C 109.5 . . ?
C35 C37 H37A 109.5 . . ?
C35 C37 H37B 109.5 . . ?
C35 C37 H37C 109.5 . . ?
H37A C37 H37B 109.5 . . ?
H37A C37 H37C 109.5 . . ?
H37B C37 H37C 109.5 . . ?
C35 C36 H36A 109.5 . . ?
C35 C36 H36B 109.5 . . ?
C35 C36 H36C 109.5 . . ?
H36A C36 H36B 109.5 . . ?
H36A C36 H36C 109.5 . . ?
H36B C36 H36C 109.5 . . ?
C23 C25 H25A 109.5 . . ?
C23 C25 H25B 109.5 . . ?
C23 C25 H25C 109.5 . . ?
H25A C25 H25B 109.5 . . ?
H25A C25 H25C 109.5 . . ?
H25B C25 H25C 109.5 . . ?
C20 C22 H22A 109.5 . . ?
C20 C22 H22B 109.5 . . ?
C20 C22 H22C 109.5 . . ?
H22A C22 H22B 109.5 . . ?
H22A C22 H22C 109.5 . . ?
H22B C22 H22C 109.5 . . ?
C20 C21 H21A 109.5 . . ?
C20 C21 H21B 109.5 . . ?
C20 C21 H21C 109.5 . . ?
H21A C21 H21B 109.5 . . ?
H21A C21 H21C 109.5 . . ?
H21B C21 H21C 109.5 . . ?

loop_
_geom_bond_atom_site_label_1
_geom_bond_atom_site_label_2
_geom_bond_distance
_geom_bond_site_symmetry_2
_geom_bond_publ_flag
Au1 Se1 2.3938(4) . ?
Au1 C1 2.018(3) . ?
Se1 C38 1.913(4) . ?
N1 C1 1.354(4) . ?
N1 C2 1.379(5) . ?
N1 C26 1.443(5) . ?
N2 C1 1.362(4) . ?
N2 C3 1.383(4) . ?
N2 C14 1.440(4) . ?
C3 C4 1.465(5) . ?
C3 C2 1.363(5) . ?
C4 C9 1.432(5) . ?
C4 C5 1.364(5) . ?
C38 C39 1.391(5) . ?
C38 C43 1.391(5) . ?
C10 C9 1.425(5) . ?
C10 C2 1.464(5) . ?
C10 C11 1.369(5) . ?
C9 C8 1.391(5) . ?
C15 C23 1.524(5) . ?
C15 C14 1.395(5) . ?
C15 C16 1.398(5) . ?
C39 H39 0.9500 . ?
C39 C40 1.389(5) . ?
C23 H23 1.0000 . ?
C23 C24 1.529(7) . ?
C23 C25 1.531(5) . ?
C43 H43 0.9500 . ?
C43 C42 1.387(6) . ?
C27 C26 1.401(5) . ?
C27 C28 1.398(5) . ?
C27 C35 1.521(6) . ?
C26 C31 1.400(5) . ?
C8 C13 1.429(6) . ?
C8 C7 1.418(6) . ?
C11 H11 0.9500 . ?
C11 C12 1.416(5) . ?
C31 C30 1.385(5) . ?
C31 C32 1.529(5) . ?
C14 C19 1.399(5) . ?
C16 H16 0.9500 . ?
C16 C17 1.389(6) . ?
C28 H28 0.9500 . ?
C28 C29 1.380(7) . ?
C30 H30 0.9500 . ?
C30 C29 1.377(6) . ?
C40 H40 0.9500 . ?
C40 C41 1.376(5) . ?
C5 H5 0.9500 . ?
C5 C6 1.422(6) . ?
C29 H29 0.9500 . ?
C13 H13 0.9500 . ?
C13 C12 1.367(6) . ?
C12 H12 0.9500 . ?
C41 H41 0.9500 . ?
C41 C42 1.390(6) . ?
C32 H32 1.0000 . ?
C32 C33 1.531(5) . ?
C32 C34 1.523(6) . ?
C19 C18 1.396(6) . ?
C19 C20 1.514(6) . ?
C33 H33A 0.9800 . ?
C33 H33B 0.9800 . ?
C33 H33C 0.9800 . ?
C18 H18 0.9500 . ?
C18 C17 1.372(6) . ?
C42 H42 0.9500 . ?
C17 H17 0.9500 . ?
C6 H6 0.9500 . ?
C6 C7 1.378(6) . ?
C7 H7 0.9500 . ?
C34 H34A 0.9800 . ?
C34 H34B 0.9800 . ?
C34 H34C 0.9800 . ?
C35 H35 1.0000 . ?
C35 C37 1.536(5) . ?
C35 C36 1.522(6) . ?
C20 H20 1.0000 . ?
C20 C22 1.524(6) . ?
C20 C21 1.524(7) . ?
C24 H24A 0.9800 . ?
C24 H24B 0.9800 . ?
C24 H24C 0.9800 . ?
C37 H37A 0.9800 . ?
C37 H37B 0.9800 . ?
C37 H37C 0.9800 . ?
C36 H36A 0.9800 . ?
C36 H36B 0.9800 . ?
C36 H36C 0.9800 . ?
C25 H25A 0.9800 . ?
C25 H25B 0.9800 . ?
C25 H25C 0.9800 . ?
C22 H22A 0.9800 . ?
C22 H22B 0.9800 . ?
C22 H22C 0.9800 . ?
C21 H21A 0.9800 . ?
C21 H21B 0.9800 . ?
C21 H21C 0.9800 . ?

loop_
_geom_torsion_atom_site_label_1
_geom_torsion_atom_site_label_2
_geom_torsion_atom_site_label_3
_geom_torsion_atom_site_label_4
_geom_torsion
_geom_torsion_site_symmetry_1
_geom_torsion_site_symmetry_2
_geom_torsion_site_symmetry_3
_geom_torsion_site_symmetry_4
_geom_torsion_publ_flag
Se1 C38 C39 C40 -178.4(3) . . . . ?
Se1 C38 C43 C42 178.1(3) . . . . ?
N1 C26 C31 C30 177.8(3) . . . . ?
N1 C26 C31 C32 0.0(5) . . . . ?
N2 C3 C4 C9 -176.3(4) . . . . ?
N2 C3 C4 C5 2.5(8) . . . . ?
N2 C3 C2 N1 -0.4(4) . . . . ?
N2 C3 C2 C10 177.3(3) . . . . ?
N2 C14 C19 C18 -177.3(3) . . . . ?
N2 C14 C19 C20 5.0(5) . . . . ?
C1 N1 C2 C3 -0.8(4) . . . . ?
C1 N1 C2 C10 -177.4(4) . . . . ?
C1 N1 C26 C27 -105.1(4) . . . . ?
C1 N1 C26 C31 77.9(4) . . . . ?
C1 N2 C3 C4 179.0(4) . . . . ?
C1 N2 C3 C2 1.5(4) . . . . ?
C1 N2 C14 C15 -95.9(4) . . . . ?
C1 N2 C14 C19 82.6(4) . . . . ?
C3 N2 C1 Au1 174.8(2) . . . . ?
C3 N2 C1 N1 -2.0(4) . . . . ?
C3 N2 C14 C15 88.8(4) . . . . ?
C3 N2 C14 C19 -92.7(4) . . . . ?
C3 C4 C9 C10 -0.7(4) . . . . ?
C3 C4 C9 C8 177.8(3) . . . . ?
C3 C4 C5 C6 -177.6(4) . . . . ?
C4 C3 C2 N1 -178.8(3) . . . . ?
C4 C3 C2 C10 -1.1(4) . . . . ?
C4 C9 C8 C13 -178.3(3) . . . . ?
C4 C9 C8 C7 0.5(5) . . . . ?
C4 C5 C6 C7 -0.1(6) . . . . ?
C38 C39 C40 C41 0.4(6) . . . . ?
C38 C43 C42 C41 0.4(6) . . . . ?
C10 C9 C8 C13 0.0(5) . . . . ?
C10 C9 C8 C7 178.8(3) . . . . ?
C10 C11 C12 C13 0.5(6) . . . . ?
C9 C4 C5 C6 1.1(5) . . . . ?
C9 C10 C2 N1 177.1(4) . . . . ?
C9 C10 C2 C3 0.6(4) . . . . ?
C9 C10 C11 C12 -0.6(5) . . . . ?
C9 C8 C13 C12 -0.1(5) . . . . ?
C9 C8 C7 C6 0.5(6) . . . . ?
C2 N1 C1 Au1 -174.9(2) . . . . ?
C2 N1 C1 N2 1.7(4) . . . . ?
C2 N1 C26 C27 74.2(4) . . . . ?
C2 N1 C26 C31 -102.8(4) . . . . ?
C2 C3 C4 C9 1.1(4) . . . . ?
C2 C3 C4 C5 179.9(4) . . . . ?
C2 C10 C9 C4 0.1(4) . . . . ?
C2 C10 C9 C8 -178.4(3) . . . . ?
C2 C10 C11 C12 177.6(4) . . . . ?
C15 C14 C19 C18 1.1(6) . . . . ?
C15 C14 C19 C20 -176.5(4) . . . . ?
C15 C16 C17 C18 0.5(6) . . . . ?
C39 C38 C43 C42 -0.3(6) . . . . ?
C39 C40 C41 C42 -0.4(6) . . . . ?
C23 C15 C14 N2 -0.3(5) . . . . ?
C23 C15 C14 C19 -178.8(4) . . . . ?
C23 C15 C16 C17 177.9(4) . . . . ?
C43 C38 C39 C40 0.0(5) . . . . ?
C27 C26 C31 C30 1.1(5) . . . . ?
C27 C26 C31 C32 -176.7(3) . . . . ?
C27 C28 C29 C30 1.0(6) . . . . ?
C26 N1 C1 Au1 4.5(5) . . . . ?
C26 N1 C1 N2 -178.9(3) . . . . ?
C26 N1 C2 C3 179.8(3) . . . . ?
C26 N1 C2 C10 3.2(7) . . . . ?
C26 C27 C28 C29 -1.2(6) . . . . ?
C26 C27 C35 C37 85.1(4) . . . . ?
C26 C27 C35 C36 -151.0(4) . . . . ?
C26 C31 C30 C29 -1.4(6) . . . . ?
C26 C31 C32 C33 72.7(4) . . . . ?
C26 C31 C32 C34 -164.0(3) . . . . ?
C8 C13 C12 C11 -0.1(6) . . . . ?
C11 C10 C9 C4 178.8(3) . . . . ?
C11 C10 C9 C8 0.3(5) . . . . ?
C11 C10 C2 N1 -1.2(8) . . . . ?
C11 C10 C2 C3 -177.7(4) . . . . ?
C31 C30 C29 C28 0.4(6) . . . . ?
C14 N2 C1 Au1 -1.2(5) . . . . ?
C14 N2 C1 N1 -178.0(3) . . . . ?
C14 N2 C3 C4 -5.2(7) . . . . ?
C14 N2 C3 C2 177.3(3) . . . . ?
C14 C15 C23 C24 92.6(4) . . . . ?
C14 C15 C23 C25 -143.8(4) . . . . ?
C14 C15 C16 C17 0.4(6) . . . . ?
C14 C19 C18 C17 -0.2(6) . . . . ?
C14 C19 C20 C22 -126.8(4) . . . . ?
C14 C19 C20 C21 107.9(5) . . . . ?
C16 C15 C23 C24 -84.9(5) . . . . ?
C16 C15 C23 C25 38.7(5) . . . . ?
C16 C15 C14 N2 177.2(3) . . . . ?
C16 C15 C14 C19 -1.2(6) . . . . ?
C28 C27 C26 N1 -176.6(3) . . . . ?
C28 C27 C26 C31 0.2(5) . . . . ?
C28 C27 C35 C37 -91.7(4) . . . . ?
C28 C27 C35 C36 32.1(5) . . . . ?
C30 C31 C32 C33 -105.0(4) . . . . ?
C30 C31 C32 C34 18.3(5) . . . . ?
C40 C41 C42 C43 0.0(6) . . . . ?
C5 C4 C9 C10 -179.8(3) . . . . ?
C5 C4 C9 C8 -1.3(5) . . . . ?
C5 C6 C7 C8 -0.7(6) . . . . ?
C13 C8 C7 C6 179.1(4) . . . . ?
C32 C31 C30 C29 176.4(4) . . . . ?
C19 C18 C17 C16 -0.6(6) . . . . ?
C18 C19 C20 C22 55.6(6) . . . . ?
C18 C19 C20 C21 -69.7(5) . . . . ?
C7 C8 C13 C12 -178.8(4) . . . . ?
C35 C27 C26 N1 6.5(5) . . . . ?
C35 C27 C26 C31 -176.8(3) . . . . ?
C35 C27 C28 C29 175.8(4) . . . . ?
C20 C19 C18 C17 177.5(4) . . . . ?
